data_4339986
loop_
_publ_author_name
'L\"u, Minfeng'
'Colmont, Marie'
'Kabbour, Houria'
'Colis, Silviu'
'Mentr\'e, Olivier'

_publ_section_title
;
 Revised bi/m layered oxo-sulfate (m = co, cu): a structural and magnetic
 study.
;
_journal_issue 13
_journal_name_full 'Inorganic chemistry'
_journal_page_first 6969
_journal_page_last 6978
_journal_paper_doi 10.1021/ic500877z
_journal_volume 53
_journal_year 2014
_chemical_formula_sum 'Bi6 Co O16 S2'
_chemical_formula_weight 1632.9
_chemical_name_systematic ' ?'
_space_group_IT_number 5
_symmetry_cell_setting monoclinic
_symmetry_Int_Tables_number 5
_symmetry_space_group_name_Hall 'C 2y'
_symmetry_space_group_name_H-M 'C 1 2 1'
_cell_angle_alpha 90
_cell_angle_beta 131.481(4)
_cell_angle_gamma 90
_cell_formula_units_Z 2
_cell_length_a 15.2834(14)
_cell_length_b 5.5468(5)
_cell_length_c 11.2272(10)
_cell_measurement_temperature 293
_cell_volume 713.05(12)
_diffrn_ambient_temperature 293
_diffrn_measured_fraction_theta_full 0.99
_diffrn_measured_fraction_theta_max 0.99
_diffrn_measurement_device 'four-cycle diffractometer'
_diffrn_measurement_device_type 'Bruker CCD'
_diffrn_radiation_monochromator graphite
_diffrn_radiation_source 'X-ray tube'
_diffrn_radiation_type 'Mo K\a'
_diffrn_radiation_wavelength 0.71073
_diffrn_reflns_av_R_equivalents 0.0456
_diffrn_reflns_av_sigmaI/netI 0.057
_diffrn_reflns_limit_h_max 20
_diffrn_reflns_limit_h_min -23
_diffrn_reflns_limit_k_max 8
_diffrn_reflns_limit_k_min -7
_diffrn_reflns_limit_l_max 17
_diffrn_reflns_limit_l_min -17
_diffrn_reflns_number 9457
_diffrn_reflns_theta_full 33.18
_diffrn_reflns_theta_max 33.18
_diffrn_reflns_theta_min 2.42
_exptl_absorpt_coefficient_mu 75.281
_exptl_absorpt_correction_T_max 0.7465
_exptl_absorpt_correction_T_min 0.4655
_exptl_absorpt_correction_type multi-scan
_exptl_absorpt_process_details Bruker
_exptl_crystal_colour pink
_exptl_crystal_density_diffrn 7.603
_exptl_crystal_description transparent
_exptl_crystal_F_000 1370
_exptl_crystal_size_max 0.042
_exptl_crystal_size_mid 0.035
_exptl_crystal_size_min 0.004
_refine_diff_density_max 4.40
_refine_diff_density_min -2.59
_refine_ls_extinction_method none
_refine_ls_goodness_of_fit_gt 1.41
_refine_ls_goodness_of_fit_ref 1.36
_refine_ls_number_constraints 1
_refine_ls_number_parameters 73
_refine_ls_number_reflns 2616
_refine_ls_number_restraints 0
_refine_ls_R_factor_all 0.0460
_refine_ls_R_factor_gt 0.0380
_refine_ls_shift/su_max 0.0067
_refine_ls_shift/su_mean 0.0011
_refine_ls_structure_factor_coef F
_refine_ls_weighting_details w=1/(\s^2^(F)+0.0001F^2^)
_refine_ls_weighting_scheme sigma
_refine_ls_wR_factor_gt 0.0364
_refine_ls_wR_factor_ref 0.0374
_reflns_number_gt 2312
_reflns_number_total 2616
_reflns_threshold_expression I>3\s(I)
_cod_data_source_file ic500877z_si_003.cif
_cod_data_source_block I
_cod_depositor_comments 'Adding full bibliography for 4339984--4339986.cif.'
_cod_original_formula_sum 'Bi6 Co1 O16 S2'
_cod_database_code 4339986

loop_
_symmetry_equiv_pos_site_id
_symmetry_equiv_pos_as_xyz
1 x,y,z
2 -x,y,-z
3 x+1/2,y+1/2,z
4 -x+1/2,y+1/2,-z

loop_
_atom_site_label
_atom_site_type_symbol
_atom_site_fract_x
_atom_site_fract_y
_atom_site_fract_z
_atom_site_adp_type
_atom_site_U_iso_or_equiv
_atom_site_symmetry_multiplicity
_atom_site_occupancy
_atom_site_calc_flag
Bi1 Bi 0.84534(4) 0.366633 0.35377(6) Uani 0.0091(2) 4 1 d
Bi2 Bi 0.97973(4) -0.13896(15) 0.30629(5) Uani 0.0089(2) 4 1 d
Bi3 Bi 0.66070(4) -0.05893(16) -0.00714(6) Uani 0.0100(2) 4 1 d
Co1 Co 0.5 0.3680(7) 0 Uani 0.0154(14) 2 1 d
S1 S 0.1464(3) 0.3390(10) 0.2834(4) Uani 0.0155(17) 4 1 d
O1 O 1 0.628(3) 0.5 Uiso 0.014(3) 2 1 d
O2 O 0.1129(10) 0.111(2) 0.1899(13) Uiso 0.029(3) 4 1 d
O3 O 0.1243(9) 0.539(2) 0.1832(13) Uiso 0.027(3) 4 1 d
O4 O 0.2693(9) 0.323(2) 0.4230(12) Uiso 0.026(3) 4 1 d
O5 O 0.0725(8) 0.362(2) 0.3228(11) Uiso 0.024(2) 4 1 d
O6 O 0.4032(8) 0.3079(19) 0.0493(11) Uiso 0.016(2) 4 1 d
O7 O 0.8378(8) 0.597(2) 0.1881(11) Uiso 0.013(2) 4 1 d
O8 O 0.8280(7) 0.0955(18) 0.1855(10) Uiso 0.010(2) 4 1 d
O9 O 1 0.139(3) 0.5 Uiso 0.009(3) 2 1 d

loop_
_atom_site_aniso_label
_atom_site_aniso_type_symbol
_atom_site_aniso_U_11
_atom_site_aniso_U_22
_atom_site_aniso_U_33
_atom_site_aniso_U_12
_atom_site_aniso_U_13
_atom_site_aniso_U_23
Bi1 Bi 0.00850(17) 0.0097(2) 0.0095(2) 0.0002(2) 0.00611(16) 0.0005(2)
Bi2 Bi 0.00746(18) 0.0089(2) 0.0090(2) 0.0007(3) 0.00482(16) 0.0010(3)
Bi3 Bi 0.00956(19) 0.0091(3) 0.0085(2) -0.0004(2) 0.00484(17) 0.0008(2)
Co1 Co 0.0159(11) 0.0212(17) 0.0151(12) 0 0.0129(10) 0
S1 S 0.0084(13) 0.026(3) 0.0096(14) -0.0014(16) 0.0049(11) -0.0004(17)

loop_
_atom_type_symbol
_atom_type_scat_dispersion_real
_atom_type_scat_dispersion_imag
_atom_type_scat_source
Bi -4.1077 10.2566 'International Tables Vol C tables 4.2.6.8 and 6.1.1.1'
Co 0.3494 0.9721 'International Tables Vol C tables 4.2.6.8 and 6.1.1.1'
O 0.0106 0.0060 'International Tables Vol C tables 4.2.6.8 and 6.1.1.1'
S 0.1246 0.1234 'International Tables Vol C tables 4.2.6.8 and 6.1.1.1'

loop_
_geom_angle_atom_site_label_1
_geom_angle_atom_site_label_2
_geom_angle_atom_site_label_3
_geom_angle_site_symmetry_1
_geom_angle_site_symmetry_3
_geom_angle
O1 Bi1 O7 . . 71.9(3)
O1 Bi1 O8 . . 120.5(3)
O1 Bi1 O9 . . 74.7(4)
O7 Bi1 O8 . . 76.7(4)
O7 Bi1 O9 . . 113.5(3)
O8 Bi1 O9 . . 73.5(3)
O1 Bi2 O6 1_545 3_545 136.8(4)
O1 Bi2 O7 1_545 1_545 70.5(4)
O1 Bi2 O8 1_545 . 109.6(4)
O6 Bi2 O7 3_545 1_545 71.2(5)
O6 Bi2 O8 3_545 . 81.3(4)
O7 Bi2 O8 1_545 . 78.7(4)
O6 Bi3 O7 2_655 4_645 73.2(5)
O6 Bi3 O8 2_655 . 84.8(3)
O7 Bi3 O8 4_645 . 92.2(4)
O2 Co1 O2 3_555 4_555 100.8(5)
O2 Co1 O6 3_555 . 95.2(6)
O2 Co1 O6 3_555 2_655 97.5(6)
O2 Co1 O6 4_555 . 97.5(6)
O2 Co1 O6 4_555 2_655 95.2(6)
O6 Co1 O6 . 2_655 160.0(5)
O2 S1 O3 . . 107.9(8)
O2 S1 O4 . . 107.6(7)
O2 S1 O5 . . 108.1(9)
O3 S1 O4 . . 110.9(8)
O3 S1 O5 . . 109.6(8)
O4 S1 O5 . . 112.6(8)

loop_
_geom_bond_atom_site_label_1
_geom_bond_atom_site_label_2
_geom_bond_site_symmetry_2
_geom_bond_distance
Bi1 O1 . 2.290(10)
Bi1 O7 . 2.196(13)
Bi1 O8 . 2.288(12)
Bi1 O9 . 2.176(8)
Bi2 O1 1_545 2.367(8)
Bi2 O6 3_545 2.304(12)
Bi2 O7 1_545 2.191(10)
Bi2 O8 . 2.178(10)
Bi3 O6 2_655 2.169(11)
Bi3 O7 4_645 2.222(14)
Bi3 O8 . 2.150(8)
Co1 O2 3_555 2.112(11)
Co1 O2 4_555 2.112(11)
Co1 O6 . 1.921(15)
Co1 O6 2_655 1.921(15)
S1 O2 . 1.502(14)
S1 O3 . 1.452(14)
S1 O4 . 1.447(9)
S1 O5 . 1.467(17)
